data_7133559
loop_
_publ_author_name
'Mao, Wei-Xin'
'Zhou, Long-Xing'
'Deng, Xin'
'Lan, Jin-Fei'
'Song, Xian-Jiang'
'Zhang, Han-Yue'

_publ_section_title
;
 H/F substitution achieves high piezoelectricity in enantiomeric molecular
 crystals.
;
_journal_issue 74
_journal_name_full 'Chemical communications (Cambridge, England)'
_journal_page_first 10172
_journal_page_last 10175
_journal_paper_doi 10.1039/d4cc03343d
_journal_volume 60
_journal_year 2024
_chemical_absolute_configuration syn
_chemical_formula_moiety 'C7 H4 F O2, C9 H14 N O'
_chemical_formula_sum 'C16 H18 F N O3'
_chemical_formula_weight 291.31
_space_group_crystal_system monoclinic
_space_group_IT_number 4
_space_group_name_Hall 'P 2yb'
_space_group_name_H-M_alt 'P 1 21 1'
_atom_sites_solution_hydrogens geom
_audit_block_doi 10.5517/ccdc.csd.cc2kfxvs
_audit_creation_date 2024-07-01
_audit_creation_method
;
Olex2 1.3
(compiled 2020.11.12 svn.r5f609507 for OlexSys, GUI svn.r6408)
;
_audit_update_record
;
2024-07-01 deposited with the CCDC.	2024-08-21 downloaded from the CCDC.
;
_cell_angle_alpha 90
_cell_angle_beta 100.127(12)
_cell_angle_gamma 90
_cell_formula_units_Z 2
_cell_length_a 7.2717(9)
_cell_length_b 6.1735(9)
_cell_length_c 17.314(2)
_cell_measurement_reflns_used 3839
_cell_measurement_temperature 289(13)
_cell_measurement_theta_max 75.9000
_cell_measurement_theta_min 2.5910
_cell_volume 765.15(17)
_computing_cell_refinement 'CrysAlisPro 1.171.42.79a (Rigaku OD, 2022)'
_computing_data_collection 'CrysAlisPro 1.171.42.79a (Rigaku OD, 2022)'
_computing_data_reduction 'CrysAlisPro 1.171.42.79a (Rigaku OD, 2022)'
_computing_molecular_graphics 'Olex2 1.3 (Dolomanov et al., 2009)'
_computing_publication_material 'Olex2 1.3 (Dolomanov et al., 2009)'
_computing_structure_refinement 'SHELXL 2017/1 (Sheldrick, 2015)'
_computing_structure_solution 'olex2.solve 1.3 (Bourhis et al., 2015)'
_diffrn_ambient_temperature 289.15
_diffrn_detector_area_resol_mean 10.0000
_diffrn_detector_type HyPix
_diffrn_measured_fraction_theta_full 0.997
_diffrn_measured_fraction_theta_max 0.892
_diffrn_measurement_details
;
List of Runs (angles in degrees, time in seconds):

  # Type    Start    End  Width  t~exp~   \w     \q     \k     \f   Frames
#--------------------------------------------------------------------------
  1  \w     60.00 103.00   0.50    1.08    --  108.36-125.00-180.00   86
  2  \w     37.00 105.00   0.50    1.08    --  108.36 -94.00 -60.00  136
  3  \w     74.00 102.00   0.50    1.08    --  108.36 -77.00  30.00   56
  4  \w     38.00  69.00   0.50    1.08    --  108.36 -77.00  30.00   62
  5  \w     41.00  85.00   0.50    1.08    --  108.36 -94.00  30.00   88
  6  \w    -12.00  19.00   0.50    0.27    --   45.08 -29.00-122.00   62
  7  \w     47.00  72.00   0.50    1.08    --  108.36 -61.00-180.00   50
  8  \w     42.00  67.00   0.50    1.08    --  108.36 -61.00 -60.00   50
  9  \w     35.00  66.00   0.50    1.08    --  108.36 -61.00 -30.00   62
 10  \w    -30.00  27.00   0.50    0.27    --   45.08 -19.00  60.00  114
 11  \w     27.00 123.00   0.50    0.27    --   45.08  29.00  38.00  192
 12  \w     54.00  90.00   0.50    0.27    --   45.08  37.00  90.00   72
 13  \w     21.00  89.00   0.50    0.27    --   45.08  77.00  90.00  136
 14  \w     92.00 153.00   0.50    1.08    --  108.36  29.00  38.00  122
 15  \w     27.00  78.00   0.50    0.27    --   45.08  57.00-180.00  102
 16  \w    -16.00  12.00   0.50    0.27    --  -45.08  19.00 -60.00   56
 17  \w    -23.00  26.00   0.50    0.27    --  -45.08  19.00-180.00   98
 18  \w    -66.00 -40.00   0.50    1.08    -- -102.00  61.00-180.00   52
 19  \w    -64.00 -38.00   0.50    1.08    -- -102.00  61.00-150.00   52
 20  \w   -104.00 -41.00   0.50    1.08    -- -102.00  77.00 -60.00  126
 21  \w    -63.00 -37.00   0.50    1.08    -- -102.00  61.00 150.00   52
 22  \w      0.00  25.00   0.50    0.27    --  -45.08  29.00  38.00   50
 23  \w    -74.00 -49.00   0.50    0.27    --  -45.08 -29.00-122.00   50
 24  \w   -101.00 -76.00   0.50    1.08    -- -102.00 -77.00-150.00   50
 25  \w   -104.00 -78.00   0.50    1.08    -- -102.00 -77.00 120.00   52
 26  \w   -101.00 -76.00   0.50    1.08    -- -102.00 -76.00 125.56   50
 27  \w   -102.00 -77.00   0.50    1.08    -- -102.00 -74.00 152.03   50
 28  \w   -104.00 -79.00   0.50    1.08    -- -102.00 -69.00 156.40   50
 29  \w   -103.00 -78.00   0.50    1.08    -- -102.00 -73.00 140.67   50
 30  \w   -108.00 -82.00   0.50    1.08    -- -102.00 -64.00 134.87   52
 31  \w   -175.00-111.00   0.50    1.08    -- -102.00 -76.00 125.56  128
 32  \w   -116.00 -87.00   0.50    1.08    -- -102.00 -61.00 120.00   58
 33  \w   -107.00 -81.00   0.50    1.08    -- -102.00 -64.00-165.15   52
 34  \w   -107.00 -82.00   0.50    1.08    -- -102.00 -61.00-180.00   50
 35  \w   -127.00 -84.00   0.50    1.08    -- -102.00 -61.00-150.00   86
 36  \w   -170.00-122.00   0.50    1.08    -- -102.00 -61.00-180.00   96
 37  \w   -169.00-143.00   0.50    1.08    -- -102.00 -61.00-150.00   52
 38  \w   -155.00-129.00   0.50    1.08    -- -102.00 -58.00  77.92   52
 39  \w   -114.00 -83.00   0.50    1.08    -- -102.00 -58.00  77.92   62
 40  \w   -108.00 -83.00   0.50    1.08    -- -102.00 -61.00  90.00   50
 41  \w   -113.00 -86.00   0.50    1.08    -- -102.00 -52.00 102.95   54
 42  \w   -167.00 -83.00   0.50    1.08    -- -102.00 -50.00  71.84  168
 43  \w   -175.00-134.00   0.50    1.08    -- -102.00 -60.00 172.10   82
 44  \w   -120.00 -84.00   0.50    1.08    -- -102.00 -52.00 153.77   72
 45  \w   -108.00 -83.00   0.50    1.08    -- -102.00 -60.00 172.10   50
 46  \w   -112.00 -84.00   0.50    1.08    -- -102.00 -51.00 141.35   56
 47  \w   -113.00 -87.00   0.50    1.08    -- -102.00 -30.00 150.00   52
 48  \w   -165.00-139.00   0.50    1.08    -- -102.00 -30.00 150.00   52
 49  \w   -126.00 -86.00   0.50    1.08    -- -102.00 -47.00  76.13   80
 50  \w   -129.00 -84.00   0.50    1.08    -- -102.00 -29.00-122.00   90
 51  \w   -130.00 -86.00   0.50    1.08    -- -102.00 -45.00-180.00   88
;
_diffrn_measurement_device 'four-circle diffractometer'
_diffrn_measurement_device_type 'XtaLAB Synergy R, DW system, HyPix'
_diffrn_measurement_method '\w scans'
_diffrn_radiation_type CuK\a
_diffrn_radiation_wavelength 1.54184
_diffrn_reflns_av_R_equivalents 0.0797
_diffrn_reflns_av_unetI/netI 0.0379
_diffrn_reflns_Laue_measured_fraction_full 0.997
_diffrn_reflns_Laue_measured_fraction_max 0.892
_diffrn_reflns_limit_h_max 8
_diffrn_reflns_limit_h_min -8
_diffrn_reflns_limit_k_max 7
_diffrn_reflns_limit_k_min -7
_diffrn_reflns_limit_l_max 21
_diffrn_reflns_limit_l_min -21
_diffrn_reflns_number 8494
_diffrn_reflns_point_group_measured_fraction_full 0.947
_diffrn_reflns_point_group_measured_fraction_max 0.823
_diffrn_reflns_theta_full 67.684
_diffrn_reflns_theta_max 88.491
_diffrn_reflns_theta_min 2.592
_exptl_absorpt_coefficient_mu 0.793
_exptl_absorpt_correction_T_max 1.00000
_exptl_absorpt_correction_T_min 0.70348
_exptl_absorpt_correction_type multi-scan
_exptl_absorpt_process_details
;
CrysAlisPro 1.171.42.79a (Rigaku Oxford Diffraction, 2022)
Empirical absorption correction using spherical harmonics,
implemented in SCALE3 ABSPACK scaling algorithm.
;
_exptl_crystal_colour colorless
_exptl_crystal_density_diffrn 1.264
_exptl_crystal_description block
_exptl_crystal_F_000 308
_refine_diff_density_max 0.291
_refine_diff_density_min -0.253
_refine_diff_density_rms 0.081
_refine_ls_abs_structure_details
;
 Flack x determined using 683 quotients [(I+)-(I-)]/[(I+)+(I-)]
 (Parsons, Flack and Wagner, Acta Cryst. B69 (2013) 249-259).
;
_refine_ls_abs_structure_Flack -0.22(19)
_refine_ls_extinction_method none
_refine_ls_goodness_of_fit_ref 1.142
_refine_ls_hydrogen_treatment constr
_refine_ls_matrix_type full
_refine_ls_number_parameters 193
_refine_ls_number_reflns 2874
_refine_ls_number_restraints 1
_refine_ls_restrained_S_all 1.142
_refine_ls_R_factor_all 0.0934
_refine_ls_R_factor_gt 0.0780
_refine_ls_shift/su_max 0.000
_refine_ls_shift/su_mean 0.000
_refine_ls_structure_factor_coef Fsqd
_refine_ls_weighting_details 'w=1/[\s^2^(Fo^2^)+(0.1461P)^2^+0.0859P] where P=(Fo^2^+2Fc^2^)/3'
_refine_ls_weighting_scheme calc
_refine_ls_wR_factor_gt 0.2212
_refine_ls_wR_factor_ref 0.2520
_reflns_Friedel_coverage 0.689
_reflns_Friedel_fraction_full 0.885
_reflns_Friedel_fraction_max 0.741
_reflns_number_gt 2191
_reflns_number_total 2874
_reflns_threshold_expression 'I > 2\s(I)'
_cod_data_source_file d4cc03343d2.cif
_cod_data_source_block zn-240130-1r-296k_auto
_cod_depositor_comments 'Adding full bibliography for 7133559--7133566.cif.'
_cod_original_cell_volume 765.17(18)
_cod_database_code 7133559
_shelx_shelxl_version_number 2017/1
_shelx_space_group_comment
;
The symmetry employed for this shelxl refinement is uniquely defined
by the following loop, which should always be used as a source of
symmetry information in preference to the above space-group names.
They are only intended as comments.
;
_olex2_refinement_description
;
1. Fixed Uiso
 At 1.2 times of:
  All C(H) groups, All N(H,H,H) groups
 At 1.5 times of:
  All C(H,H,H) groups
2.a Ternary CH refined with riding coordinates:
 C8(H8)
2.b Aromatic/amide H refined with riding coordinates:
 C4(H4), C6(H6), C7(H7), C11(H11), C14(H14), C3(H3), C12(H12), C15(H15)
2.c Idealised Me refined as rotating group:
 N1(H1A,H1B,H1C), C9(H9A,H9B,H9C), C1(H1D,H1E,H1F)
;
_olex2_submission_special_instructions 'No special instructions were received'
_oxdiff_exptl_absorpt_empirical_details
;
Empirical correction (ABSPACK) includes:
- Absorption correction using spherical harmonics
- Frame scaling
;

loop_
_space_group_symop_operation_xyz
'x, y, z'
'-x, y+1/2, -z'

loop_
_atom_site_label
_atom_site_type_symbol
_atom_site_fract_x
_atom_site_fract_y
_atom_site_fract_z
_atom_site_U_iso_or_equiv
_atom_site_adp_type
_atom_site_occupancy
_atom_site_site_symmetry_order
_atom_site_calc_flag
_atom_site_refinement_flags_posn
_atom_site_refinement_flags_adp
_atom_site_refinement_flags_occupancy
_atom_site_disorder_assembly
_atom_site_disorder_group
O3 O 0.3633(6) 0.9756(8) 0.1059(2) 0.0877(12) Uani 1 1 d . . . . .
F1 F 0.4917(7) 0.7788(10) 0.46771(18) 0.1284(18) Uani 1 1 d . . . . .
N1 N 0.6131(5) 0.2654(8) 0.0575(2) 0.0698(10) Uani 1 1 d . . . . .
H1A H 0.581134 0.256081 0.005620 0.084 Uiso 1 1 calc R U . . .
H1B H 0.581938 0.395437 0.073331 0.084 Uiso 1 1 calc R U . . .
H1C H 0.553568 0.163606 0.079930 0.084 Uiso 1 1 calc R U . . .
O1 O 0.9973(7) 0.3208(9) 0.4099(2) 0.1017(15) Uani 1 1 d . . . . .
O2 O 0.4917(7) 0.6588(9) 0.1062(2) 0.1055(15) Uani 1 1 d . . . . .
C5 C 0.8757(6) 0.2565(9) 0.1684(3) 0.0665(12) Uani 1 1 d . . . . .
C16 C 0.4254(6) 0.8060(10) 0.1406(3) 0.0708(12) Uani 1 1 d . . . . .
C4 C 0.9686(7) 0.4384(10) 0.2008(3) 0.0781(15) Uani 1 1 d . . . . .
H4 H 1.001491 0.545117 0.167796 0.094 Uiso 1 1 calc R U . . .
C2 C 0.9659(7) 0.3102(10) 0.3306(3) 0.0750(14) Uani 1 1 d . . . . .
C13 C 0.4341(6) 0.7911(9) 0.2278(3) 0.0654(11) Uani 1 1 d . . . . .
C6 C 0.8348(7) 0.0950(10) 0.2189(3) 0.0749(14) Uani 1 1 d . . . . .
H6 H 0.778098 -0.032402 0.198178 0.090 Uiso 1 1 calc R U . . .
C7 C 0.8764(8) 0.1207(10) 0.2981(3) 0.0782(15) Uani 1 1 d . . . . .
H7 H 0.845611 0.012411 0.330938 0.094 Uiso 1 1 calc R U . . .
C8 C 0.8207(7) 0.2336(11) 0.0808(3) 0.0759(14) Uani 1 1 d . . . . .
H8 H 0.883105 0.348817 0.056210 0.091 Uiso 1 1 calc R U . . .
C11 C 0.5366(9) 0.6134(12) 0.3511(3) 0.0874(17) Uani 1 1 d . . . . .
H11 H 0.594440 0.496604 0.379435 0.105 Uiso 1 1 calc R U . . .
C10 C 0.4711(9) 0.7811(13) 0.3884(3) 0.0873(17) Uani 1 1 d . . . . .
C14 C 0.3668(8) 0.9609(10) 0.2678(3) 0.0774(13) Uani 1 1 d . . . . .
H14 H 0.308095 1.077861 0.239865 0.093 Uiso 1 1 calc R U . . .
C3 C 1.0141(8) 0.4662(11) 0.2811(3) 0.0810(15) Uani 1 1 d . . . . .
H3 H 1.077143 0.590122 0.301569 0.097 Uiso 1 1 calc R U . . .
C12 C 0.5167(8) 0.6174(10) 0.2700(3) 0.0772(14) Uani 1 1 d . . . . .
H12 H 0.559553 0.501339 0.243902 0.093 Uiso 1 1 calc R U . . .
C15 C 0.3863(9) 0.9575(12) 0.3484(4) 0.0906(18) Uani 1 1 d . . . . .
H15 H 0.343004 1.071931 0.375195 0.109 Uiso 1 1 calc R U . . .
C9 C 0.8705(10) 0.0203(16) 0.0475(4) 0.109(2) Uani 1 1 d . . . . .
H9A H 0.817928 -0.095984 0.073396 0.163 Uiso 1 1 calc R U . . .
H9B H 1.003875 0.005093 0.055681 0.163 Uiso 1 1 calc R U . . .
H9C H 0.821291 0.015734 -0.007652 0.163 Uiso 1 1 calc R U . . .
C1 C 1.0751(15) 0.5117(18) 0.4464(4) 0.128(3) Uani 1 1 d . . . . .
H1D H 1.184073 0.550894 0.425311 0.192 Uiso 1 1 calc R U . . .
H1E H 1.109358 0.487810 0.501876 0.192 Uiso 1 1 calc R U . . .
H1F H 0.984976 0.626555 0.436960 0.192 Uiso 1 1 calc R U . . .

loop_
_atom_site_aniso_label
_atom_site_aniso_U_11
_atom_site_aniso_U_22
_atom_site_aniso_U_33
_atom_site_aniso_U_23
_atom_site_aniso_U_13
_atom_site_aniso_U_12
O3 0.084(2) 0.104(3) 0.075(2) 0.017(2) 0.0122(17) 0.008(2)
F1 0.146(3) 0.180(5) 0.0590(16) -0.002(2) 0.0153(19) -0.019(3)
N1 0.077(2) 0.077(3) 0.0552(19) 0.0027(18) 0.0095(16) 0.011(2)
O1 0.119(3) 0.121(4) 0.062(2) 0.002(2) 0.0064(19) -0.016(3)
O2 0.134(4) 0.115(4) 0.068(2) -0.013(2) 0.019(2) 0.030(3)
C5 0.053(2) 0.080(3) 0.067(2) 0.003(2) 0.0135(17) -0.006(2)
C16 0.063(2) 0.086(4) 0.063(2) -0.004(2) 0.0127(19) -0.001(3)
C4 0.074(3) 0.089(4) 0.072(3) 0.011(3) 0.015(2) -0.016(3)
C2 0.069(3) 0.092(4) 0.062(2) 0.005(3) 0.0062(19) -0.001(3)
C13 0.061(2) 0.074(3) 0.062(2) 0.001(2) 0.0111(17) -0.005(2)
C6 0.069(3) 0.080(4) 0.075(3) 0.007(2) 0.009(2) -0.015(3)
C7 0.078(3) 0.087(4) 0.068(3) 0.012(3) 0.008(2) -0.015(3)
C8 0.061(2) 0.102(4) 0.067(3) 0.006(3) 0.0176(19) -0.004(3)
C11 0.084(4) 0.100(5) 0.076(3) 0.017(3) 0.010(3) 0.004(3)
C10 0.091(3) 0.113(5) 0.058(2) 0.002(3) 0.013(2) -0.016(4)
C14 0.079(3) 0.077(3) 0.078(3) -0.002(3) 0.020(2) 0.004(3)
C3 0.082(3) 0.084(4) 0.075(3) -0.002(3) 0.009(2) -0.013(3)
C12 0.076(3) 0.080(4) 0.076(3) 0.007(3) 0.016(2) 0.004(3)
C15 0.094(4) 0.106(5) 0.076(3) -0.018(3) 0.026(3) -0.005(4)
C9 0.087(4) 0.156(7) 0.084(4) -0.029(4) 0.016(3) 0.036(4)
C1 0.161(8) 0.144(8) 0.074(4) -0.021(4) 0.004(4) -0.014(6)

loop_
_atom_type_symbol
_atom_type_description
_atom_type_scat_dispersion_real
_atom_type_scat_dispersion_imag
_atom_type_scat_source
C C 0.0181 0.0091 'International Tables Vol C Tables 4.2.6.8 and 6.1.1.4'
H H 0.0000 0.0000 'International Tables Vol C Tables 4.2.6.8 and 6.1.1.4'
F F 0.0727 0.0534 'International Tables Vol C Tables 4.2.6.8 and 6.1.1.4'
N N 0.0311 0.0180 'International Tables Vol C Tables 4.2.6.8 and 6.1.1.4'
O O 0.0492 0.0322 'International Tables Vol C Tables 4.2.6.8 and 6.1.1.4'

loop_
_geom_angle_atom_site_label_1
_geom_angle_atom_site_label_2
_geom_angle_atom_site_label_3
_geom_angle
_geom_angle_site_symmetry_1
_geom_angle_site_symmetry_3
_geom_angle_publ_flag
H1A N1 H1B 109.5 . . ?
H1A N1 H1C 109.5 . . ?
H1B N1 H1C 109.5 . . ?
C8 N1 H1A 109.5 . . ?
C8 N1 H1B 109.5 . . ?
C8 N1 H1C 109.5 . . ?
C2 O1 C1 118.6(6) . . ?
C4 C5 C6 118.2(4) . . ?
C4 C5 C8 120.7(5) . . ?
C6 C5 C8 121.1(5) . . ?
O3 C16 C13 118.8(5) . . ?
O2 C16 O3 121.7(5) . . ?
O2 C16 C13 119.3(5) . . ?
C5 C4 H4 119.2 . . ?
C5 C4 C3 121.6(5) . . ?
C3 C4 H4 119.2 . . ?
O1 C2 C7 115.4(5) . . ?
O1 C2 C3 125.6(5) . . ?
C3 C2 C7 118.9(5) . . ?
C14 C13 C16 119.9(5) . . ?
C12 C13 C16 121.2(5) . . ?
C12 C13 C14 118.8(5) . . ?
C5 C6 H6 119.5 . . ?
C7 C6 C5 121.0(5) . . ?
C7 C6 H6 119.5 . . ?
C2 C7 H7 119.8 . . ?
C6 C7 C2 120.3(5) . . ?
C6 C7 H7 119.8 . . ?
N1 C8 C5 109.5(3) . . ?
N1 C8 H8 107.9 . . ?
N1 C8 C9 108.0(5) . . ?
C5 C8 H8 107.9 . . ?
C5 C8 C9 115.3(5) . . ?
C9 C8 H8 107.9 . . ?
C10 C11 H11 120.4 . . ?
C10 C11 C12 119.2(6) . . ?
C12 C11 H11 120.4 . . ?
F1 C10 C15 118.6(6) . . ?
C11 C10 F1 119.4(6) . . ?
C11 C10 C15 122.0(5) . . ?
C13 C14 H14 119.7 . . ?
C15 C14 C13 120.7(6) . . ?
C15 C14 H14 119.7 . . ?
C4 C3 H3 120.1 . . ?
C2 C3 C4 119.9(5) . . ?
C2 C3 H3 120.1 . . ?
C13 C12 C11 120.7(6) . . ?
C13 C12 H12 119.7 . . ?
C11 C12 H12 119.7 . . ?
C10 C15 C14 118.6(6) . . ?
C10 C15 H15 120.7 . . ?
C14 C15 H15 120.7 . . ?
C8 C9 H9A 109.5 . . ?
C8 C9 H9B 109.5 . . ?
C8 C9 H9C 109.5 . . ?
H9A C9 H9B 109.5 . . ?
H9A C9 H9C 109.5 . . ?
H9B C9 H9C 109.5 . . ?
O1 C1 H1D 109.5 . . ?
O1 C1 H1E 109.5 . . ?
O1 C1 H1F 109.5 . . ?
H1D C1 H1E 109.5 . . ?
H1D C1 H1F 109.5 . . ?
H1E C1 H1F 109.5 . . ?

loop_
_geom_bond_atom_site_label_1
_geom_bond_atom_site_label_2
_geom_bond_distance
_geom_bond_site_symmetry_2
_geom_bond_publ_flag
O3 C16 1.252(7) . ?
F1 C10 1.354(6) . ?
N1 H1A 0.8900 . ?
N1 H1B 0.8900 . ?
N1 H1C 0.8900 . ?
N1 C8 1.505(6) . ?
O1 C2 1.354(6) . ?
O1 C1 1.408(11) . ?
O2 C16 1.230(7) . ?
C5 C4 1.378(8) . ?
C5 C6 1.393(7) . ?
C5 C8 1.506(7) . ?
C16 C13 1.503(6) . ?
C4 H4 0.9300 . ?
C4 C3 1.382(8) . ?
C2 C7 1.407(8) . ?
C2 C3 1.375(8) . ?
C13 C14 1.392(8) . ?
C13 C12 1.375(8) . ?
C6 H6 0.9300 . ?
C6 C7 1.361(7) . ?
C7 H7 0.9300 . ?
C8 H8 0.9800 . ?
C8 C9 1.507(10) . ?
C11 H11 0.9300 . ?
C11 C10 1.352(10) . ?
C11 C12 1.385(8) . ?
C10 C15 1.377(10) . ?
C14 H14 0.9300 . ?
C14 C15 1.377(8) . ?
C3 H3 0.9300 . ?
C12 H12 0.9300 . ?
C15 H15 0.9300 . ?
C9 H9A 0.9600 . ?
C9 H9B 0.9600 . ?
C9 H9C 0.9600 . ?
C1 H1D 0.9600 . ?
C1 H1E 0.9600 . ?
C1 H1F 0.9600 . ?

loop_
_geom_hbond_atom_site_label_D
_geom_hbond_atom_site_label_H
_geom_hbond_atom_site_label_A
_geom_hbond_distance_DH
_geom_hbond_distance_HA
_geom_hbond_distance_DA
_geom_hbond_angle_DHA
_geom_hbond_site_symmetry_A
_geom_hbond_publ_flag
N1 H1A O3 0.89 2.45 3.145(6) 135.2 2_645 yes
N1 H1A O2 0.89 2.01 2.880(6) 166.3 2_645 yes
N1 H1B O2 0.89 1.88 2.766(7) 174.2 . yes
N1 H1C O3 0.89 1.92 2.781(6) 162.8 1_545 yes
C8 H8 O3 0.98 3.15 3.598(7) 109.4 2_645 yes
C14 H14 O3 0.93 2.50 2.801(6) 98.8 . yes
C12 H12 O2 0.93 2.54 2.822(6) 97.8 . yes
C9 H9B O3 0.96 2.61 3.559(8) 169.1 1_645 yes
C9 H9C O2 0.96 2.74 3.506(9) 137.2 2_645 yes
C1 H1D F1 0.96 2.64 3.412(12) 138.2 1_655 yes
C1 H1E F1 0.96 3.13 3.543(12) 107.5 2_746 yes
C1 H1E O1 0.96 2.75 3.251(10) 113.0 2_756 yes

loop_
_geom_torsion_atom_site_label_1
_geom_torsion_atom_site_label_2
_geom_torsion_atom_site_label_3
_geom_torsion_atom_site_label_4
_geom_torsion
_geom_torsion_site_symmetry_1
_geom_torsion_site_symmetry_2
_geom_torsion_site_symmetry_3
_geom_torsion_site_symmetry_4
_geom_torsion_publ_flag
O3 C16 C13 C14 2.5(7) . . . . ?
O3 C16 C13 C12 -173.9(5) . . . . ?
F1 C10 C15 C14 179.4(5) . . . . ?
O1 C2 C7 C6 178.7(5) . . . . ?
O1 C2 C3 C4 -178.0(5) . . . . ?
O2 C16 C13 C14 177.3(5) . . . . ?
O2 C16 C13 C12 0.8(7) . . . . ?
C5 C4 C3 C2 -0.2(9) . . . . ?
C5 C6 C7 C2 -1.4(8) . . . . ?
C16 C13 C14 C15 -175.1(5) . . . . ?
C16 C13 C12 C11 175.0(5) . . . . ?
C4 C5 C6 C7 3.4(8) . . . . ?
C4 C5 C8 N1 -106.4(5) . . . . ?
C4 C5 C8 C9 131.6(6) . . . . ?
C13 C14 C15 C10 -1.0(9) . . . . ?
C6 C5 C4 C3 -2.6(8) . . . . ?
C6 C5 C8 N1 73.7(6) . . . . ?
C6 C5 C8 C9 -48.3(6) . . . . ?
C7 C2 C3 C4 2.2(9) . . . . ?
C8 C5 C4 C3 177.5(5) . . . . ?
C8 C5 C6 C7 -176.7(5) . . . . ?
C11 C10 C15 C14 0.6(10) . . . . ?
C10 C11 C12 C13 1.1(9) . . . . ?
C14 C13 C12 C11 -1.5(8) . . . . ?
C3 C2 C7 C6 -1.5(9) . . . . ?
C12 C13 C14 C15 1.5(8) . . . . ?
C12 C11 C10 F1 -179.4(5) . . . . ?
C12 C11 C10 C15 -0.6(9) . . . . ?
C1 O1 C2 C7 -175.9(7) . . . . ?
C1 O1 C2 C3 4.3(10) . . . . ?
